data_4036951
loop_
_publ_author_name
'Clay, Anthony'
'Vallavoju, Nandini'
'Krishnan, Retheesh'
'Ugrinov, Angel'
'Sivaguru, Jayaraman'

_publ_section_title
;
 Metal-Free Visible Light-Mediated Photocatalysis: Controlling
 Intramolecular [2 + 2] Photocycloaddition of Enones through Axial
 Chirality.
;
_journal_issue 16
_journal_name_full 'The Journal of organic chemistry'
_journal_page_first 7191
_journal_page_last 7200
_journal_paper_doi 10.1021/acs.joc.6b01066
_journal_volume 81
_journal_year 2016
_chemical_formula_moiety 'C22 H27 N O4'
_chemical_formula_sum 'C22 H27 N O4'
_chemical_formula_weight 369.44
_space_group_crystal_system monoclinic
_space_group_IT_number 14
_space_group_name_Hall '-P 2ybc'
_space_group_name_H-M_alt 'P 1 21/c 1'
_atom_sites_solution_hydrogens geom
_atom_sites_solution_primary direct
_audit_creation_date 2016-04-28
_audit_creation_method
;
Olex2 1.2
(compiled 2016.02.16 svn.r3265 for OlexSys, GUI svn.r5155)
;
_cell_angle_alpha 90
_cell_angle_beta 115.034(4)
_cell_angle_gamma 90
_cell_formula_units_Z 4
_cell_length_a 14.8270(14)
_cell_length_b 10.2711(9)
_cell_length_c 14.4324(13)
_cell_measurement_reflns_used 5120
_cell_measurement_temperature 296(2)
_cell_measurement_theta_max 66.544
_cell_measurement_theta_min 5.421
_cell_volume 1991.4(3)
_computing_cell_refinement 'SAINT v8.34A (Bruker, 2013)'
_computing_data_reduction 'SAINT v8.34A (Bruker, 2013)'
_computing_molecular_graphics 'Olex2 (Dolomanov et al., 2009)'
_computing_publication_material 'Olex2 (Dolomanov et al., 2009)'
_computing_structure_refinement 'ShelXL (Sheldrick, 2015)'
_computing_structure_solution 'ShelXS (Sheldrick, 2008)'
_diffrn_ambient_temperature 296.15
_diffrn_measured_fraction_theta_full 0.944
_diffrn_measured_fraction_theta_max 0.944
_diffrn_measurement_device_type 'Bruker APEX-II CCD'
_diffrn_measurement_method '\f and \w scans'
_diffrn_radiation_type CuK\a
_diffrn_radiation_wavelength 1.54178
_diffrn_reflns_av_R_equivalents 0.0406
_diffrn_reflns_av_unetI/netI 0.0481
_diffrn_reflns_Laue_measured_fraction_full 0.944
_diffrn_reflns_Laue_measured_fraction_max 0.944
_diffrn_reflns_limit_h_max 16
_diffrn_reflns_limit_h_min -17
_diffrn_reflns_limit_k_max 10
_diffrn_reflns_limit_k_min -12
_diffrn_reflns_limit_l_max 17
_diffrn_reflns_limit_l_min -16
_diffrn_reflns_number 8770
_diffrn_reflns_point_group_measured_fraction_full 0.944
_diffrn_reflns_point_group_measured_fraction_max 0.944
_diffrn_reflns_theta_full 66.550
_diffrn_reflns_theta_max 66.550
_diffrn_reflns_theta_min 5.421
_diffrn_standards_number 0
_exptl_absorpt_coefficient_mu 0.680
_exptl_absorpt_correction_T_max 0.7528
_exptl_absorpt_correction_T_min 0.5932
_exptl_absorpt_correction_type multi-scan
_exptl_absorpt_process_details
;
SADABS-2014/2 (Bruker,2014) was used for absorption correction.
wR2(int) was 0.1114 before and 0.0633 after correction.
The Ratio of minimum to maximum transmission is 0.7880.
The \l/2 correction factor is 0.00150.
;
_exptl_crystal_colour colourless
_exptl_crystal_colour_primary colourless
_exptl_crystal_density_diffrn 1.232
_exptl_crystal_description plate
_exptl_crystal_F_000 792
_exptl_crystal_size_max 0.3
_exptl_crystal_size_mid 0.185
_exptl_crystal_size_min 0.1
_refine_diff_density_max 0.287
_refine_diff_density_min -0.320
_refine_diff_density_rms 0.066
_refine_ls_extinction_method none
_refine_ls_goodness_of_fit_ref 1.165
_refine_ls_hydrogen_treatment constr
_refine_ls_matrix_type full
_refine_ls_number_parameters 250
_refine_ls_number_reflns 3321
_refine_ls_number_restraints 0
_refine_ls_restrained_S_all 1.165
_refine_ls_R_factor_all 0.0671
_refine_ls_R_factor_gt 0.0513
_refine_ls_shift/su_max 0.000
_refine_ls_shift/su_mean 0.000
_refine_ls_structure_factor_coef Fsqd
_refine_ls_weighting_details 'w=1/[\s^2^(Fo^2^)+(0.0976P)^2^+1.0152P] where P=(Fo^2^+2Fc^2^)/3'
_refine_ls_weighting_scheme calc
_refine_ls_wR_factor_gt 0.1591
_refine_ls_wR_factor_ref 0.1827
_reflns_Friedel_coverage 0.000
_reflns_number_gt 2778
_reflns_number_total 3321
_reflns_threshold_expression 'I > 2\s(I)'
_cod_data_source_file jo6b01066_si_002.cif
_cod_data_source_block cc-2d
_cod_database_code 4036951
_shelx_space_group_comment
;
The symmetry employed for this shelxl refinement is uniquely defined
by the following loop, which should always be used as a source of
symmetry information in preference to the above space-group names.
They are only intended as comments.
;
_shelx_estimated_absorpt_t_max 0.935
_shelx_estimated_absorpt_t_min 0.822
_olex2_refinement_description
;
1. Fixed Uiso
 At 1.2 times of:
  All C(H) groups, All C(H,H) groups
 At 1.5 times of:
  All C(H,H,H) groups
2.a Ternary CH refined with riding coordinates:
 C6(H6)
2.b Secondary CH2 refined with riding coordinates:
 C11(H11A,H11B), C4(H4A,H4B)
2.c Aromatic/amide H refined with riding coordinates:
 C18(H18), C19(H19), C20(H20), C21(H21)
2.d Idealised Me refined as rotating group:
 C14(H14A,H14B,H14C), C24(H24A,H24B,H24C), C13(H13A,H13B,H13C), C25(H25A,H25B,
 H25C), C26(H26A,H26B,H26C), C27(H27A,H27B,H27C)
;
_shelx_shelxl_version_number 2014/7
_olex2_submission_special_instructions 'No special instructions were received'

loop_
_space_group_symop_operation_xyz
'x, y, z'
'-x, y+1/2, -z+1/2'
'-x, -y, -z'
'x, -y-1/2, z-1/2'

loop_
_atom_site_label
_atom_site_type_symbol
_atom_site_fract_x
_atom_site_fract_y
_atom_site_fract_z
_atom_site_U_iso_or_equiv
_atom_site_adp_type
_atom_site_occupancy
_atom_site_site_symmetry_order
_atom_site_calc_flag
_atom_site_refinement_flags_posn
O2 O 0.73061(11) 0.15716(14) 0.71144(12) 0.0242(4) Uani 1 1 d .
O16 O 0.73871(13) 0.60767(14) 0.65619(12) 0.0287(4) Uani 1 1 d .
O15 O 0.81103(13) 0.30374(15) 0.90764(12) 0.0290(4) Uani 1 1 d .
O12 O 1.01331(13) 0.11354(19) 0.73308(14) 0.0391(5) Uani 1 1 d .
N8 N 0.76716(13) 0.47530(17) 0.79476(13) 0.0203(4) Uani 1 1 d .
C14 C 0.8484(2) 0.0180(2) 0.8475(2) 0.0353(6) Uani 1 1 d .
H14A H 0.8978 0.0856 0.8706 0.053 Uiso 1 1 calc GR
H14B H 0.8807 -0.0654 0.8597 0.053 Uiso 1 1 calc GR
H14C H 0.8075 0.0234 0.8840 0.053 Uiso 1 1 calc GR
C3 C 0.78410(18) 0.0343(2) 0.73374(19) 0.0269(5) Uani 1 1 d .
C1 C 0.78643(16) 0.2719(2) 0.72963(16) 0.0209(5) Uani 1 1 d .
C7 C 0.79037(16) 0.3457(2) 0.82297(16) 0.0214(5) Uani 1 1 d .
C17 C 0.78622(16) 0.57706(19) 0.87021(16) 0.0206(5) Uani 1 1 d .
C22 C 0.71199(17) 0.6349(2) 0.89262(17) 0.0223(5) Uani 1 1 d .
C23 C 0.60076(16) 0.5962(2) 0.84221(18) 0.0259(5) Uani 1 1 d .
C24 C 0.53801(19) 0.6871(3) 0.8766(2) 0.0363(6) Uani 1 1 d .
H24A H 0.5437 0.7749 0.8569 0.054 Uiso 1 1 calc GR
H24B H 0.5616 0.6825 0.9495 0.054 Uiso 1 1 calc GR
H24C H 0.4695 0.6605 0.8446 0.054 Uiso 1 1 calc GR
C13 C 0.7031(2) -0.0683(2) 0.6957(2) 0.0385(6) Uani 1 1 d .
H13A H 0.6654 -0.0653 0.7357 0.058 Uiso 1 1 calc GR
H13B H 0.7328 -0.1528 0.7020 0.058 Uiso 1 1 calc GR
H13C H 0.6598 -0.0519 0.6252 0.058 Uiso 1 1 calc GR
C6 C 0.89056(17) 0.2660(2) 0.72545(17) 0.0255(5) Uani 1 1 d .
H6 H 0.9415 0.3124 0.7832 0.031 Uiso 1 1 calc R
C11 C 0.8481(2) 0.3525(2) 0.62745(19) 0.0307(6) Uani 1 1 d .
H11A H 0.8854 0.4321 0.6337 0.037 Uiso 1 1 calc R
H11B H 0.8386 0.3059 0.5655 0.037 Uiso 1 1 calc R
C10 C 0.75078(18) 0.3726(2) 0.64099(17) 0.0244(5) Uani 1 1 d .
C9 C 0.75089(16) 0.5006(2) 0.69363(16) 0.0220(5) Uani 1 1 d .
C18 C 0.88597(17) 0.6118(2) 0.92076(17) 0.0242(5) Uani 1 1 d .
H18 H 0.9329 0.5716 0.9034 0.029 Uiso 1 1 calc R
C19 C 0.91587(17) 0.7055(2) 0.99647(17) 0.0273(5) Uani 1 1 d .
H19 H 0.9826 0.7288 1.0303 0.033 Uiso 1 1 calc R
C20 C 0.84517(18) 0.7638(2) 1.02113(17) 0.0282(5) Uani 1 1 d .
H20 H 0.8642 0.8267 1.0722 0.034 Uiso 1 1 calc R
C21 C 0.74600(17) 0.7292(2) 0.97022(17) 0.0253(5) Uani 1 1 d .
H21 H 0.6998 0.7703 0.9882 0.030 Uiso 1 1 calc R
C25 C 0.58985(19) 0.4574(2) 0.8759(2) 0.0342(6) Uani 1 1 d .
H25A H 0.5208 0.4331 0.8459 0.051 Uiso 1 1 calc GR
H25B H 0.6152 0.4543 0.9490 0.051 Uiso 1 1 calc GR
H25C H 0.6267 0.3980 0.8537 0.051 Uiso 1 1 calc GR
C26 C 0.55576(18) 0.6037(3) 0.7256(2) 0.0355(6) Uani 1 1 d .
H26A H 0.5848 0.5375 0.6998 0.053 Uiso 1 1 calc GR
H26B H 0.5691 0.6878 0.7051 0.053 Uiso 1 1 calc GR
H26C H 0.4851 0.5905 0.6986 0.053 Uiso 1 1 calc GR
C27 C 0.6529(2) 0.3525(2) 0.54787(19) 0.0364(6) Uani 1 1 d .
H27A H 0.5989 0.3591 0.5676 0.055 Uiso 1 1 calc GR
H27B H 0.6524 0.2679 0.5194 0.055 Uiso 1 1 calc GR
H27C H 0.6456 0.4179 0.4977 0.055 Uiso 1 1 calc GR
C5 C 0.92639(17) 0.1337(2) 0.71170(17) 0.0274(5) Uani 1 1 d .
C4 C 0.84764(18) 0.0304(2) 0.67294(19) 0.0311(6) Uani 1 1 d .
H4A H 0.8786 -0.0545 0.6802 0.037 Uiso 1 1 calc R
H4B H 0.8057 0.0448 0.6010 0.037 Uiso 1 1 calc R

loop_
_atom_site_aniso_label
_atom_site_aniso_U_11
_atom_site_aniso_U_22
_atom_site_aniso_U_33
_atom_site_aniso_U_23
_atom_site_aniso_U_13
_atom_site_aniso_U_12
O2 0.0262(8) 0.0138(8) 0.0337(9) -0.0012(6) 0.0138(7) -0.0008(6)
O16 0.0445(10) 0.0176(8) 0.0245(9) 0.0037(6) 0.0151(7) 0.0015(7)
O15 0.0453(10) 0.0215(8) 0.0234(9) 0.0043(6) 0.0177(7) 0.0057(7)
O12 0.0307(10) 0.0510(12) 0.0371(11) 0.0005(8) 0.0158(8) 0.0066(8)
N8 0.0287(9) 0.0152(9) 0.0185(9) -0.0010(7) 0.0114(8) 0.0004(7)
C14 0.0433(14) 0.0234(12) 0.0403(15) 0.0067(10) 0.0186(12) 0.0060(11)
C3 0.0332(12) 0.0121(10) 0.0366(14) -0.0008(9) 0.0160(10) 0.0005(9)
C1 0.0280(11) 0.0143(10) 0.0221(11) -0.0010(8) 0.0121(9) -0.0019(8)
C7 0.0262(11) 0.0174(10) 0.0220(12) 0.0000(8) 0.0116(9) 0.0007(8)
C17 0.0299(11) 0.0137(10) 0.0196(11) 0.0002(8) 0.0119(9) -0.0011(8)
C22 0.0306(12) 0.0155(10) 0.0205(11) 0.0029(8) 0.0104(9) 0.0018(9)
C23 0.0271(11) 0.0229(11) 0.0276(13) 0.0016(9) 0.0115(10) 0.0037(9)
C24 0.0317(13) 0.0335(13) 0.0444(16) -0.0019(11) 0.0167(11) 0.0067(11)
C13 0.0395(14) 0.0176(11) 0.0575(18) -0.0054(11) 0.0196(13) -0.0052(10)
C6 0.0291(11) 0.0257(12) 0.0235(12) -0.0055(9) 0.0130(9) -0.0065(9)
C11 0.0483(15) 0.0220(11) 0.0293(13) -0.0016(9) 0.0237(12) -0.0022(10)
C10 0.0366(12) 0.0164(10) 0.0197(12) -0.0014(8) 0.0113(10) -0.0024(9)
C9 0.0272(11) 0.0198(11) 0.0192(11) 0.0009(8) 0.0098(9) -0.0005(8)
C18 0.0288(11) 0.0211(11) 0.0252(12) 0.0005(9) 0.0139(10) 0.0005(9)
C19 0.0302(12) 0.0241(11) 0.0246(12) 0.0004(9) 0.0085(10) -0.0059(9)
C20 0.0418(13) 0.0189(11) 0.0213(12) -0.0032(8) 0.0109(10) -0.0037(10)
C21 0.0354(12) 0.0190(10) 0.0264(12) -0.0005(8) 0.0179(10) 0.0047(9)
C25 0.0299(12) 0.0286(13) 0.0471(16) 0.0027(11) 0.0192(11) -0.0015(10)
C26 0.0296(12) 0.0414(14) 0.0308(14) -0.0004(11) 0.0083(11) 0.0015(11)
C27 0.0477(15) 0.0259(12) 0.0257(13) -0.0019(9) 0.0059(11) -0.0059(11)
C5 0.0286(12) 0.0338(13) 0.0218(12) -0.0008(9) 0.0125(10) 0.0027(10)
C4 0.0359(13) 0.0219(11) 0.0372(14) -0.0062(10) 0.0171(11) 0.0046(10)

loop_
_atom_type_symbol
_atom_type_description
_atom_type_scat_dispersion_real
_atom_type_scat_dispersion_imag
_atom_type_scat_source
C C 0.0181 0.0091 'International Tables Vol C Tables 4.2.6.8 and 6.1.1.4'
H H 0.0000 0.0000 'International Tables Vol C Tables 4.2.6.8 and 6.1.1.4'
N N 0.0311 0.0180 'International Tables Vol C Tables 4.2.6.8 and 6.1.1.4'
O O 0.0492 0.0322 'International Tables Vol C Tables 4.2.6.8 and 6.1.1.4'

loop_
_geom_angle_atom_site_label_1
_geom_angle_atom_site_label_2
_geom_angle_atom_site_label_3
_geom_angle
C1 O2 C3 117.78(16)
C7 N8 C17 121.65(17)
C7 N8 C9 113.24(17)
C9 N8 C17 122.90(17)
H14A C14 H14B 109.5
H14A C14 H14C 109.5
H14B C14 H14C 109.5
C3 C14 H14A 109.5
C3 C14 H14B 109.5
C3 C14 H14C 109.5
O2 C3 C14 111.71(18)
O2 C3 C13 104.44(18)
O2 C3 C4 107.78(18)
C14 C3 C4 111.0(2)
C13 C3 C14 110.7(2)
C13 C3 C4 111.0(2)
O2 C1 C7 112.49(17)
O2 C1 C6 118.18(17)
O2 C1 C10 115.97(17)
C7 C1 C6 112.48(17)
C7 C1 C10 105.64(17)
C10 C1 C6 89.53(16)
O15 C7 N8 124.3(2)
O15 C7 C1 128.00(19)
N8 C7 C1 107.72(17)
C22 C17 N8 123.78(19)
C18 C17 N8 113.92(18)
C18 C17 C22 122.29(19)
C17 C22 C23 124.54(19)
C21 C22 C17 115.1(2)
C21 C22 C23 120.29(19)
C24 C23 C22 111.22(19)
C25 C23 C22 108.89(18)
C25 C23 C24 107.56(19)
C26 C23 C22 112.77(19)
C26 C23 C24 106.40(19)
C26 C23 C25 109.9(2)
C23 C24 H24A 109.5
C23 C24 H24B 109.5
C23 C24 H24C 109.5
H24A C24 H24B 109.5
H24A C24 H24C 109.5
H24B C24 H24C 109.5
C3 C13 H13A 109.5
C3 C13 H13B 109.5
C3 C13 H13C 109.5
H13A C13 H13B 109.5
H13A C13 H13C 109.5
H13B C13 H13C 109.5
C1 C6 H6 111.4
C11 C6 C1 89.24(17)
C11 C6 H6 111.4
C5 C6 C1 116.64(19)
C5 C6 H6 111.4
C5 C6 C11 115.14(18)
C6 C11 H11A 113.6
C6 C11 H11B 113.6
H11A C11 H11B 110.9
C10 C11 C6 90.07(17)
C10 C11 H11A 113.6
C10 C11 H11B 113.6
C11 C10 C1 90.27(17)
C9 C10 C1 103.66(17)
C9 C10 C11 112.00(18)
C27 C10 C1 120.25(19)
C27 C10 C11 117.6(2)
C27 C10 C9 111.03(19)
O16 C9 N8 124.33(19)
O16 C9 C10 126.7(2)
N8 C9 C10 108.95(17)
C17 C18 H18 119.7
C19 C18 C17 120.5(2)
C19 C18 H18 119.7
C18 C19 H19 120.6
C20 C19 C18 118.9(2)
C20 C19 H19 120.6
C19 C20 H20 119.8
C19 C20 C21 120.3(2)
C21 C20 H20 119.8
C22 C21 H21 118.5
C20 C21 C22 122.9(2)
C20 C21 H21 118.5
C23 C25 H25A 109.5
C23 C25 H25B 109.5
C23 C25 H25C 109.5
H25A C25 H25B 109.5
H25A C25 H25C 109.5
H25B C25 H25C 109.5
C23 C26 H26A 109.5
C23 C26 H26B 109.5
C23 C26 H26C 109.5
H26A C26 H26B 109.5
H26A C26 H26C 109.5
H26B C26 H26C 109.5
C10 C27 H27A 109.5
C10 C27 H27B 109.5
C10 C27 H27C 109.5
H27A C27 H27B 109.5
H27A C27 H27C 109.5
H27B C27 H27C 109.5
O12 C5 C6 121.3(2)
O12 C5 C4 123.5(2)
C4 C5 C6 115.20(19)
C3 C4 H4A 109.7
C3 C4 H4B 109.7
C5 C4 C3 109.73(19)
C5 C4 H4A 109.7
C5 C4 H4B 109.7
H4A C4 H4B 108.2

loop_
_geom_bond_atom_site_label_1
_geom_bond_atom_site_label_2
_geom_bond_distance
O2 C3 1.452(3)
O2 C1 1.400(2)
O16 C9 1.205(3)
O15 C7 1.207(3)
O12 C5 1.209(3)
N8 C7 1.392(3)
N8 C17 1.448(3)
N8 C9 1.399(3)
C14 H14A 0.9600
C14 H14B 0.9600
C14 H14C 0.9600
C14 C3 1.519(3)
C3 C13 1.516(3)
C3 C4 1.536(3)
C1 C7 1.525(3)
C1 C6 1.572(3)
C1 C10 1.553(3)
C17 C22 1.403(3)
C17 C18 1.391(3)
C22 C23 1.546(3)
C22 C21 1.403(3)
C23 C24 1.540(3)
C23 C25 1.537(3)
C23 C26 1.528(3)
C24 H24A 0.9600
C24 H24B 0.9600
C24 H24C 0.9600
C13 H13A 0.9600
C13 H13B 0.9600
C13 H13C 0.9600
C6 H6 0.9800
C6 C11 1.560(3)
C6 C5 1.502(3)
C11 H11A 0.9700
C11 H11B 0.9700
C11 C10 1.550(3)
C10 C9 1.518(3)
C10 C27 1.518(3)
C18 H18 0.9300
C18 C19 1.381(3)
C19 H19 0.9300
C19 C20 1.378(3)
C20 H20 0.9300
C20 C21 1.383(3)
C21 H21 0.9300
C25 H25A 0.9600
C25 H25B 0.9600
C25 H25C 0.9600
C26 H26A 0.9600
C26 H26B 0.9600
C26 H26C 0.9600
C27 H27A 0.9600
C27 H27B 0.9600
C27 H27C 0.9600
C5 C4 1.499(3)
C4 H4A 0.9700
C4 H4B 0.9700

loop_
_geom_torsion_atom_site_label_1
_geom_torsion_atom_site_label_2
_geom_torsion_atom_site_label_3
_geom_torsion_atom_site_label_4
_geom_torsion
O2 C3 C4 C5 65.7(2)
O2 C1 C7 O15 49.8(3)
O2 C1 C7 N8 -131.28(18)
O2 C1 C6 C11 112.4(2)
O2 C1 C6 C5 -5.5(3)
O2 C1 C10 C11 -114.32(19)
O2 C1 C10 C9 132.94(19)
O2 C1 C10 C27 8.2(3)
O12 C5 C4 C3 131.2(2)
N8 C17 C22 C23 1.5(3)
N8 C17 C22 C21 178.29(19)
N8 C17 C18 C19 -178.52(19)
C14 C3 C4 C5 -56.9(2)
C3 O2 C1 C7 -107.4(2)
C3 O2 C1 C6 26.3(3)
C3 O2 C1 C10 130.9(2)
C1 O2 C3 C14 66.1(3)
C1 O2 C3 C13 -174.2(2)
C1 O2 C3 C4 -56.1(2)
C1 C6 C11 C10 7.07(16)
C1 C6 C5 O12 -161.0(2)
C1 C6 C5 C4 17.4(3)
C1 C10 C9 O16 171.3(2)
C1 C10 C9 N8 -9.0(2)
C7 N8 C17 C22 -103.6(2)
C7 N8 C17 C18 75.3(2)
C7 N8 C9 O16 -173.0(2)
C7 N8 C9 C10 7.3(3)
C7 C1 C6 C11 -113.82(18)
C7 C1 C6 C5 128.2(2)
C7 C1 C10 C11 120.35(18)
C7 C1 C10 C9 7.6(2)
C7 C1 C10 C27 -117.1(2)
C17 N8 C7 O15 13.4(3)
C17 N8 C7 C1 -165.58(17)
C17 N8 C9 O16 -9.7(3)
C17 N8 C9 C10 170.58(18)
C17 C22 C23 C24 -174.7(2)
C17 C22 C23 C25 66.9(3)
C17 C22 C23 C26 -55.3(3)
C17 C22 C21 C20 0.2(3)
C17 C18 C19 C20 0.1(3)
C22 C17 C18 C19 0.4(3)
C23 C22 C21 C20 177.2(2)
C13 C3 C4 C5 179.5(2)
C6 C1 C7 O15 -86.6(3)
C6 C1 C7 N8 92.3(2)
C6 C1 C10 C11 7.10(16)
C6 C1 C10 C9 -105.64(18)
C6 C1 C10 C27 129.7(2)
C6 C11 C10 C1 -7.16(16)
C6 C11 C10 C9 97.71(19)
C6 C11 C10 C27 -132.0(2)
C6 C5 C4 C3 -47.1(3)
C11 C6 C5 O12 96.3(3)
C11 C6 C5 C4 -85.2(2)
C11 C10 C9 O16 75.3(3)
C11 C10 C9 N8 -105.0(2)
C10 C1 C7 O15 177.3(2)
C10 C1 C7 N8 -3.8(2)
C10 C1 C6 C11 -7.06(16)
C10 C1 C6 C5 -125.0(2)
C9 N8 C7 O15 176.9(2)
C9 N8 C7 C1 -2.0(2)
C9 N8 C17 C22 94.4(3)
C9 N8 C17 C18 -86.6(2)
C18 C17 C22 C23 -177.3(2)
C18 C17 C22 C21 -0.5(3)
C18 C19 C20 C21 -0.4(3)
C19 C20 C21 C22 0.2(4)
C21 C22 C23 C24 8.7(3)
C21 C22 C23 C25 -109.7(2)
C21 C22 C23 C26 128.1(2)
C27 C10 C9 O16 -58.3(3)
C27 C10 C9 N8 121.4(2)
C5 C6 C11 C10 126.4(2)
